data_4340925
loop_
_publ_author_name
'Lannes, Anthony'
'Intissar, Mourad'
'Suffren, Yan'
'Reber, Christian'
'Luneau, Dominique'

_publ_section_title
;
 Terbium(III) and yttrium(III) complexes with pyridine-substituted
 nitronyl nitroxide radical and different \b-diketonate ligands. Crystal
 structures and magnetic and luminescence properties.
;
_journal_issue 18
_journal_name_full 'Inorganic chemistry'
_journal_page_first 9548
_journal_page_last 9560
_journal_paper_doi 10.1021/ic500779y
_journal_volume 53
_journal_year 2014
_chemical_compound_source 'Synthesized by the authors. See text'
_chemical_formula_moiety 'C27 H19 F18 N3 O8 Tb,0.5(C7 H16)'
_chemical_formula_sum 'C30.5 H27 F18 N3 O8 Tb'
_chemical_formula_weight 1064.47
_chemical_name_systematic
; 
 ? 
;
_space_group_IT_number 14
_symmetry_cell_setting monoclinic
_symmetry_space_group_name_Hall '-P 2yn'
_symmetry_space_group_name_H-M 'P 1 21/n 1'
_atom_sites_solution_hydrogens geom
_atom_sites_solution_primary direct
_atom_sites_solution_secondary difmap
_audit_creation_method SHELXL-97
_cell_angle_alpha 90
_cell_angle_beta 110.724(3)
_cell_angle_gamma 90
_cell_formula_units_Z 4
_cell_length_a 16.298(1)
_cell_length_b 12.8383(8)
_cell_length_c 20.5399(13)
_cell_measurement_reflns_used 9402
_cell_measurement_temperature 150
_cell_measurement_theta_max 65.48
_cell_measurement_theta_min 3.00
_cell_volume 4019.7(4)
_computing_cell_refinement 'SAINT V7.68A(Bruker AXS, 2009)'
_computing_data_collection 'APEX2  (Bruker AXS, 2009)'
_computing_data_reduction 'SAINT V7.68A(Bruker AXS, 2009)'
_computing_molecular_graphics 'SHELXTL v6.12 (Bruker AXS, 2001)'
_computing_publication_material 'UdMX (Maris, 2004)'
_computing_structure_refinement 'SHELXL97 (Sheldrick, 2008)'
_computing_structure_solution 'SHELXS97 (Sheldrick, 2008)'
_diffrn_ambient_temperature 150
_diffrn_detector_area_resol_mean 8.3
_diffrn_measured_fraction_theta_full 0.990
_diffrn_measured_fraction_theta_max 0.990
_diffrn_measurement_device_type 'Bruker Microstar'
_diffrn_measurement_method \w
_diffrn_radiation_monochromator 'Helios optics'
_diffrn_radiation_source 'Rotating Anode'
_diffrn_radiation_type CuK\a
_diffrn_radiation_wavelength 1.54178
_diffrn_reflns_av_R_equivalents 0.100
_diffrn_reflns_av_sigmaI/netI 0.0595
_diffrn_reflns_limit_h_max 19
_diffrn_reflns_limit_h_min -19
_diffrn_reflns_limit_k_max 15
_diffrn_reflns_limit_k_min -15
_diffrn_reflns_limit_l_max 24
_diffrn_reflns_limit_l_min -24
_diffrn_reflns_number 79557
_diffrn_reflns_theta_full 69.77
_diffrn_reflns_theta_max 69.77
_diffrn_reflns_theta_min 3.00
_exptl_absorpt_coefficient_mu 9.889
_exptl_absorpt_correction_T_max 0.8206
_exptl_absorpt_correction_T_min 0.5799
_exptl_absorpt_correction_type multi-scan
_exptl_absorpt_process_details 'Sadabs (Sheldrick, 2008)'
_exptl_crystal_colour 'Pink red'
_exptl_crystal_density_diffrn 1.759
_exptl_crystal_density_method 'not measured'
_exptl_crystal_description Chunk
_exptl_crystal_F_000 2088
_exptl_crystal_size_max 0.10
_exptl_crystal_size_mid 0.03
_exptl_crystal_size_min 0.02
_refine_diff_density_max 0.463
_refine_diff_density_min -1.450
_refine_diff_density_rms 0.102
_refine_ls_extinction_method none
_refine_ls_goodness_of_fit_ref 1.035
_refine_ls_hydrogen_treatment constr
_refine_ls_matrix_type full
_refine_ls_number_parameters 693
_refine_ls_number_reflns 7510
_refine_ls_number_restraints 1221
_refine_ls_restrained_S_all 1.169
_refine_ls_R_factor_all 0.0708
_refine_ls_R_factor_gt 0.0523
_refine_ls_shift/su_max 0.005
_refine_ls_shift/su_mean 0.000
_refine_ls_structure_factor_coef Fsqd
_refine_ls_weighting_details 'calc w=1/[\s^2^(Fo^2^)+(0.0932P)^2^+0.4653P] where P=(Fo^2^+2Fc^2^)/3'
_refine_ls_weighting_scheme calc
_refine_ls_wR_factor_gt 0.1291
_refine_ls_wR_factor_ref 0.1437
_reflns_number_gt 5829
_reflns_number_total 7510
_reflns_threshold_expression I>2\s(I)
_cod_data_source_file ic500779y_si_002.cif
_cod_data_source_block rebe27
_cod_depositor_comments
;
The following automatic conversions were performed:

'_symmetry_cell_setting' value 'Monoclinic' changed to 'monoclinic'
according to
/home/saulius/struct/COD-crude-data--automatic-downloads/rss-feeds/ACS/lib/dictionaries/cif_core.dic
dictionary named 'cif_core.dic' version 2.4.2 from 2011-04-26.

Automatic conversion script
Id: cif_fix_values 2281 2013-09-26 08:29:07Z andrius 

 Adding full bibliography for 4340923--4340927.cif.
;
_cod_original_sg_symbol_H-M P21/n
_cod_original_formula_sum 'C30.50 H27 F18 N3 O8 Tb'
_cod_database_code 4340925

loop_
_symmetry_equiv_pos_as_xyz
'x, y, z'
'-x+1/2, y+1/2, -z+1/2'
'-x, -y, -z'
'x-1/2, -y-1/2, z-1/2'

loop_
_atom_site_label
_atom_site_type_symbol
_atom_site_fract_x
_atom_site_fract_y
_atom_site_fract_z
_atom_site_U_iso_or_equiv
_atom_site_adp_type
_atom_site_occupancy
_atom_site_symmetry_multiplicity
_atom_site_calc_flag
_atom_site_refinement_flags
_atom_site_disorder_assembly
_atom_site_disorder_group
Tb1 Tb 0.428303(19) 0.55475(2) 0.198283(15) 0.04286(14) Uani 1 1 d . . .
O1 O 0.5255(3) 0.4402(3) 0.2740(2) 0.0527(10) Uani 1 1 d . . .
O2 O 0.3941(3) 0.1221(3) 0.2748(2) 0.0620(11) Uani 1 1 d . . .
N1 N 0.5119(3) 0.3416(4) 0.2761(2) 0.0498(11) Uani 1 1 d . . .
N2 N 0.4510(3) 0.1908(4) 0.2784(3) 0.0527(12) Uani 1 1 d . . .
N3 N 0.3475(3) 0.4482(3) 0.2641(2) 0.0431(10) Uani 1 1 d . . .
C1 C 0.4396(4) 0.2970(5) 0.2790(3) 0.0474(13) Uani 1 1 d U . .
C2 C 0.3640(3) 0.3482(4) 0.2869(3) 0.0453(12) Uani 1 1 d U . .
C3 C 0.3154(4) 0.2963(5) 0.3197(3) 0.0510(13) Uani 1 1 d U . .
H3 H 0.3289 0.2262 0.3344 0.061 Uiso 1 1 calc R . .
C4 C 0.2471(4) 0.3471(5) 0.3309(3) 0.0548(14) Uani 1 1 d U . .
H4 H 0.2132 0.3129 0.3538 0.066 Uiso 1 1 calc R . .
C5 C 0.2289(4) 0.4481(5) 0.3084(3) 0.0522(14) Uani 1 1 d U . .
H5 H 0.1823 0.4851 0.3155 0.063 Uiso 1 1 calc R . .
C6 C 0.2798(4) 0.4946(5) 0.2752(3) 0.0473(12) Uani 1 1 d U . .
H6 H 0.2659 0.5641 0.2591 0.057 Uiso 1 1 calc R . .
C7 C 0.5777(4) 0.2662(5) 0.2677(3) 0.0603(16) Uani 1 1 d U . .
C8 C 0.5446(4) 0.1636(5) 0.2910(4) 0.0618(16) Uani 1 1 d U . .
C9 C 0.5683(5) 0.2671(6) 0.1916(4) 0.0711(19) Uani 1 1 d U . .
H9A H 0.5091 0.2441 0.1631 0.107 Uiso 1 1 calc R . .
H9B H 0.6116 0.2199 0.1845 0.107 Uiso 1 1 calc R . .
H9C H 0.5780 0.3379 0.1781 0.107 Uiso 1 1 calc R . .
C10 C 0.6697(4) 0.2999(7) 0.3132(5) 0.084(2) Uani 1 1 d U . .
H10A H 0.6836 0.3667 0.2965 0.126 Uiso 1 1 calc R . .
H10B H 0.7121 0.2472 0.3110 0.126 Uiso 1 1 calc R . .
H10C H 0.6725 0.3075 0.3615 0.126 Uiso 1 1 calc R . .
C11 C 0.5489(6) 0.0674(6) 0.2502(6) 0.089(3) Uani 1 1 d U . .
H11A H 0.5261 0.0076 0.2681 0.134 Uiso 1 1 calc R . .
H11B H 0.6100 0.0540 0.2549 0.134 Uiso 1 1 calc R . .
H11C H 0.5136 0.0780 0.2009 0.134 Uiso 1 1 calc R . .
C12 C 0.5851(5) 0.1415(7) 0.3692(4) 0.086(2) Uani 1 1 d U . .
H12A H 0.5846 0.2053 0.3952 0.130 Uiso 1 1 calc R . .
H12B H 0.6457 0.1176 0.3806 0.130 Uiso 1 1 calc R . .
H12C H 0.5509 0.0874 0.3818 0.130 Uiso 1 1 calc R . .
F1 F 0.3289(3) 0.1919(3) 0.11787(18) 0.0651(9) Uani 1 1 d DU . .
F2 F 0.2391(3) 0.2275(3) 0.0155(2) 0.0827(13) Uani 1 1 d DU . .
F3 F 0.3774(3) 0.2429(3) 0.0399(2) 0.0755(11) Uani 1 1 d DU . .
F4 F 0.0920(2) 0.5960(4) 0.0727(2) 0.0770(11) Uani 1 1 d DU . .
F5 F 0.0991(3) 0.5475(3) -0.0241(2) 0.0919(16) Uani 1 1 d DU . .
F6 F 0.1622(3) 0.6873(3) 0.0244(2) 0.0778(12) Uani 1 1 d DU . .
F7 F 0.6062(5) 0.4548(7) 0.0493(6) 0.128(4) Uani 0.814(13) 1 d PDU A 1
F8 F 0.6811(4) 0.5977(5) 0.0699(4) 0.090(2) Uani 0.814(13) 1 d PDU A 1
F9 F 0.6909(4) 0.4958(6) 0.1495(3) 0.103(3) Uani 0.814(13) 1 d PDU A 1
F7A F 0.6142(18) 0.543(2) 0.0191(8) 0.084(10) Uani 0.186(13) 1 d PDU A 2
F8A F 0.632(2) 0.4302(12) 0.0966(17) 0.098(11) Uani 0.186(13) 1 d PDU A 2
F9A F 0.7127(14) 0.564(3) 0.1183(18) 0.149(17) Uani 0.186(13) 1 d PDU A 2
F10 F 0.5063(11) 0.8947(11) 0.0519(12) 0.124(7) Uani 0.55(2) 1 d PDU A 1
F11 F 0.3732(11) 0.8491(10) 0.0197(9) 0.162(8) Uani 0.55(2) 1 d PDU A 1
F12 F 0.4366(14) 0.9110(12) 0.1208(9) 0.116(6) Uani 0.55(2) 1 d PDU A 1
F10A F 0.4418(19) 0.8631(13) 0.0099(7) 0.130(8) Uani 0.45(2) 1 d PDU A 2
F11A F 0.5327(8) 0.9065(13) 0.1077(14) 0.139(8) Uani 0.45(2) 1 d PDU A 2
F12A F 0.3987(11) 0.9048(15) 0.0932(10) 0.092(6) Uani 0.45(2) 1 d PDU A 2
F13 F 0.7249(15) 0.6868(15) 0.2969(18) 0.085(7) Uani 0.41(6) 1 d PDU B 1
F14 F 0.672(2) 0.8389(18) 0.2778(15) 0.085(6) Uani 0.41(6) 1 d PDU B 1
F15 F 0.7206(19) 0.779(3) 0.3821(7) 0.103(8) Uani 0.41(6) 1 d PDU B 1
F13A F 0.7343(11) 0.6797(12) 0.329(2) 0.128(7) Uani 0.59(6) 1 d PDU B 2
F14A F 0.6813(18) 0.815(2) 0.2664(9) 0.111(6) Uani 0.59(6) 1 d PDU B 2
F15A F 0.7023(19) 0.817(3) 0.3742(10) 0.122(7) Uani 0.59(6) 1 d PDU B 2
F16 F 0.4034(5) 0.8912(4) 0.3582(4) 0.096(2) Uani 0.816(12) 1 d PDU B 1
F17 F 0.4345(5) 0.7670(7) 0.4292(3) 0.091(3) Uani 0.816(12) 1 d PDU B 1
F18 F 0.3154(4) 0.7648(6) 0.3412(4) 0.087(3) Uani 0.816(12) 1 d PDU B 1
F16A F 0.371(2) 0.6932(19) 0.3999(16) 0.108(11) Uani 0.184(12) 1 d PDU B 2
F17A F 0.3270(19) 0.821(2) 0.3327(14) 0.088(11) Uani 0.184(12) 1 d PDU B 2
F18A F 0.4435(16) 0.833(3) 0.4184(14) 0.092(11) Uani 0.184(12) 1 d PDU B 2
O3 O 0.3787(2) 0.3966(3) 0.13665(19) 0.0474(9) Uani 1 1 d . . .
O4 O 0.2807(2) 0.5804(3) 0.12604(18) 0.0458(9) Uani 1 1 d . . .
O5 O 0.5170(3) 0.5248(3) 0.1327(2) 0.0504(9) Uani 1 1 d . . .
O6 O 0.4229(3) 0.7070(3) 0.1312(2) 0.0590(10) Uani 1 1 d . . .
O7 O 0.5611(2) 0.6453(3) 0.2567(2) 0.0554(10) Uani 1 1 d . . .
O8 O 0.4024(2) 0.6699(3) 0.27614(18) 0.0460(8) Uani 1 1 d . . .
C13 C 0.3130(4) 0.2566(4) 0.0646(3) 0.0545(14) Uani 1 1 d DU . .
C14 C 0.3110(3) 0.3698(4) 0.0883(3) 0.0426(11) Uani 1 1 d U . .
C15 C 0.2368(4) 0.4294(4) 0.0550(3) 0.0489(13) Uani 1 1 d U . .
H15 H 0.1905 0.4003 0.0169 0.059 Uiso 1 1 calc R . .
C16 C 0.2287(3) 0.5299(4) 0.0759(3) 0.0433(12) Uani 1 1 d U . .
C17 C 0.1443(4) 0.5897(5) 0.0361(3) 0.0531(14) Uani 1 1 d DU . .
C18 C 0.6317(5) 0.5324(6) 0.0897(4) 0.0694(19) Uani 1 1 d DU . .
C19 C 0.5565(4) 0.5844(5) 0.1057(3) 0.0539(14) Uani 1 1 d U A .
C20 C 0.5410(5) 0.6899(5) 0.0900(4) 0.0651(17) Uani 1 1 d U . .
H20 H 0.5775 0.7271 0.0709 0.078 Uiso 1 1 calc R A .
C21 C 0.4721(4) 0.7412(5) 0.1020(3) 0.0621(16) Uani 1 1 d U A .
C22 C 0.4529(6) 0.8517(7) 0.0752(5) 0.098(3) Uani 1 1 d DU . .
C23 C 0.6775(5) 0.7560(6) 0.3174(4) 0.081(2) Uani 1 1 d DU . .
C24 C 0.5834(4) 0.7157(5) 0.3017(3) 0.0569(15) Uani 1 1 d U B .
C25 C 0.5329(4) 0.7619(6) 0.3352(4) 0.0668(18) Uani 1 1 d U . .
H25 H 0.5581 0.8143 0.3690 0.080 Uiso 1 1 calc R B .
C26 C 0.4467(4) 0.7336(5) 0.3208(3) 0.0504(13) Uani 1 1 d U B .
C27 C 0.3982(4) 0.7876(5) 0.3627(3) 0.0646(17) Uani 1 1 d DU . .
C101 C 0.2379(14) 0.987(2) 0.9232(13) 0.131(7) Uani 0.50 1 d PDU C -1
H10D H 0.2957 0.9534 0.9369 0.196 Uiso 0.50 1 calc PR C -1
H10E H 0.2448 1.0624 0.9233 0.196 Uiso 0.50 1 calc PR C -1
H10F H 0.2016 0.9633 0.8764 0.196 Uiso 0.50 1 calc PR C -1
C102 C 0.1933(16) 0.956(4) 0.9752(18) 0.119(10) Uani 0.50 1 d PDU C -1
H10G H 0.2307 0.9785 1.0225 0.143 Uiso 0.50 1 calc PR C -1
H10H H 0.1876 0.8793 0.9757 0.143 Uiso 0.50 1 calc PR C -1
C103 C 0.1018(13) 1.006(2) 0.9566(14) 0.089(5) Uani 0.50 1 d PDU C -1
H10I H 0.1073 1.0825 0.9570 0.107 Uiso 0.50 1 calc PR C -1
H10J H 0.0644 0.9841 0.9090 0.107 Uiso 0.50 1 calc PR C -1
C104 C 0.0584(16) 0.972(4) 1.0088(18) 0.106(8) Uani 0.50 1 d PDU C -1
H10K H 0.0954 0.9955 1.0560 0.127 Uiso 0.50 1 calc PR C -1
H10L H 0.0551 0.8952 1.0094 0.127 Uiso 0.50 1 calc PR C -1
C105 C -0.0345(14) 1.018(3) 0.9906(16) 0.092(6) Uani 0.50 1 d PDU C -1
H10M H -0.0320 1.0943 0.9867 0.110 Uiso 0.50 1 calc PR C -1
H10N H -0.0728 0.9901 0.9449 0.110 Uiso 0.50 1 calc PR C -1
C106 C -0.0740(16) 0.990(4) 1.0462(17) 0.117(9) Uani 0.50 1 d PDU C -1
H10O H -0.0350 1.0162 1.0920 0.140 Uiso 0.50 1 calc PR C -1
H10P H -0.0769 0.9129 1.0496 0.140 Uiso 0.50 1 calc PR C -1
C107 C -0.1665(17) 1.035(3) 1.0296(17) 0.100(6) Uani 0.50 1 d PDU C -1
H10Q H -0.1885 1.0168 1.0667 0.150 Uiso 0.50 1 calc PR C -1
H10R H -0.2059 1.0072 0.9852 0.150 Uiso 0.50 1 calc PR C -1
H10S H -0.1639 1.1114 1.0263 0.150 Uiso 0.50 1 calc PR C -1

loop_
_atom_site_aniso_label
_atom_site_aniso_U_11
_atom_site_aniso_U_22
_atom_site_aniso_U_33
_atom_site_aniso_U_23
_atom_site_aniso_U_13
_atom_site_aniso_U_12
Tb1 0.0389(2) 0.0466(2) 0.0427(2) 0.00116(13) 0.01396(13) -0.00056(13)
O1 0.040(2) 0.056(3) 0.056(2) 0.0151(18) 0.0098(17) 0.0025(17)
O2 0.059(3) 0.052(2) 0.075(3) 0.006(2) 0.024(2) -0.002(2)
N1 0.045(2) 0.052(3) 0.051(2) 0.009(2) 0.016(2) 0.002(2)
N2 0.045(3) 0.052(3) 0.060(3) 0.011(2) 0.016(2) 0.006(2)
N3 0.041(2) 0.046(3) 0.041(2) 0.0018(18) 0.0133(18) -0.0016(18)
C1 0.043(3) 0.051(3) 0.046(3) 0.005(2) 0.013(2) 0.002(2)
C2 0.038(3) 0.050(3) 0.043(3) 0.003(2) 0.009(2) 0.003(2)
C3 0.049(3) 0.051(3) 0.056(3) 0.012(3) 0.021(2) -0.003(2)
C4 0.056(3) 0.057(4) 0.056(3) 0.005(3) 0.025(3) -0.001(3)
C5 0.049(3) 0.054(3) 0.059(3) -0.001(3) 0.026(3) -0.001(3)
C6 0.045(3) 0.043(3) 0.054(3) 0.000(2) 0.018(2) 0.000(2)
C7 0.046(3) 0.065(4) 0.069(4) 0.017(3) 0.019(3) 0.015(3)
C8 0.047(3) 0.064(4) 0.075(4) 0.023(3) 0.023(3) 0.016(3)
C9 0.065(4) 0.083(5) 0.072(4) 0.017(4) 0.033(3) 0.025(4)
C10 0.046(4) 0.096(6) 0.103(6) 0.026(5) 0.017(4) 0.009(4)
C11 0.085(5) 0.064(5) 0.138(8) 0.015(4) 0.063(5) 0.016(4)
C12 0.057(4) 0.106(6) 0.084(5) 0.046(5) 0.011(3) 0.013(4)
F1 0.086(3) 0.0467(19) 0.063(2) 0.0087(15) 0.0272(18) 0.0057(17)
F2 0.087(3) 0.058(2) 0.075(2) -0.0198(19) -0.006(2) 0.008(2)
F3 0.102(3) 0.062(2) 0.079(2) -0.0037(19) 0.053(2) 0.015(2)
F4 0.053(2) 0.094(3) 0.078(3) -0.005(2) 0.0156(19) 0.020(2)
F5 0.088(3) 0.087(3) 0.062(2) -0.026(2) -0.021(2) 0.033(2)
F6 0.085(3) 0.055(2) 0.076(2) 0.0157(18) 0.008(2) 0.0142(19)
F7 0.091(5) 0.147(8) 0.161(9) -0.084(7) 0.063(6) -0.006(5)
F8 0.077(4) 0.098(4) 0.121(6) 0.034(4) 0.067(4) 0.015(3)
F9 0.078(4) 0.134(6) 0.109(5) 0.043(5) 0.049(4) 0.048(4)
F7A 0.125(18) 0.104(17) 0.056(11) 0.038(10) 0.073(12) 0.058(13)
F8A 0.102(19) 0.097(18) 0.13(2) 0.009(15) 0.084(17) 0.033(13)
F9A 0.14(2) 0.15(2) 0.15(2) -0.041(19) 0.050(18) -0.011(18)
F10 0.138(11) 0.082(8) 0.204(16) 0.075(10) 0.124(11) 0.026(7)
F11 0.152(13) 0.120(10) 0.172(13) 0.080(9) 0.005(10) 0.034(9)
F12 0.152(14) 0.055(6) 0.164(12) 0.003(8) 0.083(11) 0.011(8)
F10A 0.191(19) 0.108(11) 0.107(10) 0.053(8) 0.071(11) 0.037(12)
F11A 0.139(12) 0.076(8) 0.202(18) 0.020(11) 0.060(12) -0.007(8)
F12A 0.092(10) 0.076(9) 0.130(12) 0.043(9) 0.067(9) 0.029(8)
F13 0.033(7) 0.093(10) 0.123(14) -0.004(8) 0.022(8) -0.013(6)
F14 0.092(10) 0.058(9) 0.120(12) 0.003(9) 0.057(10) -0.019(7)
F15 0.050(9) 0.132(15) 0.107(11) -0.011(10) 0.002(7) -0.025(9)
F13A 0.046(5) 0.133(10) 0.182(17) -0.017(10) 0.012(9) -0.007(6)
F14A 0.107(9) 0.119(11) 0.141(10) -0.034(9) 0.085(8) -0.051(9)
F15A 0.077(11) 0.160(14) 0.129(10) -0.063(8) 0.037(7) -0.065(10)
F16 0.129(6) 0.059(4) 0.119(5) -0.010(3) 0.070(4) 0.008(3)
F17 0.103(5) 0.122(6) 0.050(3) 0.011(4) 0.029(3) 0.030(5)
F18 0.064(3) 0.116(6) 0.092(5) -0.055(5) 0.040(3) -0.023(4)
F16A 0.15(2) 0.092(17) 0.114(18) 0.000(13) 0.094(16) 0.004(15)
F17A 0.082(18) 0.12(2) 0.061(12) 0.012(14) 0.019(12) 0.060(16)
F18A 0.069(13) 0.13(2) 0.076(17) -0.061(16) 0.029(12) -0.021(15)
O3 0.049(2) 0.042(2) 0.050(2) -0.0053(16) 0.0163(17) 0.0014(17)
O4 0.042(2) 0.048(2) 0.0408(19) -0.0034(15) 0.0056(15) 0.0047(16)
O5 0.050(2) 0.057(2) 0.054(2) 0.0054(18) 0.0306(18) 0.0036(18)
O6 0.066(3) 0.051(2) 0.070(3) 0.018(2) 0.038(2) 0.009(2)
O7 0.043(2) 0.063(3) 0.061(2) -0.003(2) 0.0178(18) -0.0122(18)
O8 0.0444(19) 0.049(2) 0.0453(19) -0.0092(16) 0.0163(15) -0.0051(17)
C13 0.065(4) 0.048(3) 0.047(3) 0.000(2) 0.016(3) 0.004(3)
C14 0.047(3) 0.044(3) 0.037(2) -0.001(2) 0.016(2) -0.001(2)
C15 0.055(3) 0.050(3) 0.039(3) -0.001(2) 0.014(2) 0.006(2)
C16 0.042(3) 0.049(3) 0.037(2) 0.004(2) 0.012(2) 0.007(2)
C17 0.053(3) 0.050(3) 0.045(3) -0.005(2) 0.005(3) 0.008(3)
C18 0.070(4) 0.069(5) 0.084(5) -0.001(4) 0.046(4) 0.004(4)
C19 0.052(3) 0.066(4) 0.049(3) 0.000(3) 0.023(3) 0.007(3)
C20 0.072(4) 0.061(4) 0.076(4) 0.015(3) 0.043(3) 0.007(3)
C21 0.068(4) 0.062(4) 0.065(4) 0.016(3) 0.034(3) 0.005(3)
C22 0.119(8) 0.078(6) 0.127(8) 0.030(5) 0.079(7) 0.017(5)
C23 0.057(4) 0.087(6) 0.100(6) -0.020(5) 0.029(4) -0.024(4)
C24 0.047(3) 0.058(4) 0.065(4) 0.004(3) 0.018(3) -0.012(3)
C25 0.057(4) 0.071(4) 0.072(4) -0.021(3) 0.021(3) -0.020(3)
C26 0.054(3) 0.049(3) 0.047(3) -0.005(2) 0.016(2) -0.006(3)
C27 0.062(4) 0.075(5) 0.057(4) -0.017(3) 0.021(3) -0.007(3)
C101 0.131(14) 0.124(15) 0.127(14) -0.004(13) 0.033(11) 0.001(13)
C102 0.120(16) 0.098(17) 0.126(18) 0.010(13) 0.027(14) 0.023(14)
C103 0.100(12) 0.061(11) 0.075(10) 0.015(9) -0.006(8) 0.003(11)
C104 0.118(14) 0.096(16) 0.088(14) 0.004(12) 0.018(12) 0.010(13)
C105 0.109(12) 0.067(13) 0.072(12) 0.002(10) -0.003(9) -0.004(12)
C106 0.119(15) 0.111(17) 0.112(16) 0.002(14) 0.029(14) 0.008(14)
C107 0.109(13) 0.070(13) 0.096(13) 0.011(10) 0.005(10) 0.003(12)

loop_
_atom_type_symbol
_atom_type_description
_atom_type_scat_dispersion_real
_atom_type_scat_dispersion_imag
_atom_type_scat_source
C C 0.0181 0.0091 'International Tables Vol C Tables 4.2.6.8 and 6.1.1.4'
H H 0.0000 0.0000 'International Tables Vol C Tables 4.2.6.8 and 6.1.1.4'
N N 0.0311 0.0180 'International Tables Vol C Tables 4.2.6.8 and 6.1.1.4'
O O 0.0492 0.0322 'International Tables Vol C Tables 4.2.6.8 and 6.1.1.4'
F F 0.0727 0.0534 'International Tables Vol C Tables 4.2.6.8 and 6.1.1.4'
Tb Tb -9.1472 9.1891 'International Tables Vol C Tables 4.2.6.8 and 6.1.1.4'

loop_
_geom_angle_atom_site_label_1
_geom_angle_atom_site_label_2
_geom_angle_atom_site_label_3
_geom_angle
_geom_angle_publ_flag
O1 TB1 O8 100.95(15) y
O1 TB1 O5 82.32(15) y
O8 TB1 O5 143.48(14) y
O1 TB1 O4 144.57(14) y
O8 TB1 O4 87.21(13) y
O5 TB1 O4 111.22(14) y
O1 TB1 O6 142.12(15) y
O8 TB1 O6 84.08(14) y
O5 TB1 O6 72.77(14) y
O4 TB1 O6 72.56(14) y
O1 TB1 O7 71.73(14) y
O8 TB1 O7 72.28(14) y
O5 TB1 O7 74.45(15) y
O4 TB1 O7 142.51(13) y
O6 TB1 O7 74.33(15) y
O1 TB1 O3 80.67(13) y
O8 TB1 O3 143.09(13) y
O5 TB1 O3 73.42(14) y
O4 TB1 O3 72.87(13) y
O6 TB1 O3 117.28(15) y
O7 TB1 O3 139.85(14) y
O1 TB1 N3 70.54(14) y
O8 TB1 N3 74.14(14) y
O5 TB1 N3 138.56(14) y
O4 TB1 N3 78.95(14) y
O6 TB1 N3 144.78(14) y
O7 TB1 N3 122.44(14) y
O3 TB1 N3 71.76(14) y
N1 O1 TB1 124.2(3) y
O1 N1 C1 126.2(5) y
O1 N1 C7 119.5(5) y
C1 N1 C7 114.1(5) y
O2 N2 C1 126.4(5) y
O2 N2 C8 122.0(5) y
C1 N2 C8 111.3(5) y
C6 N3 C2 115.8(5) y
C6 N3 TB1 117.1(3) y
C2 N3 TB1 127.1(4) y
N1 C1 N2 107.5(5) y
N1 C1 C2 127.5(5) y
N2 C1 C2 124.8(5) y
N3 C2 C3 123.1(5) y
N3 C2 C1 117.4(5) y
C3 C2 C1 119.4(5) y
C4 C3 C2 119.4(5) y
C4 C3 H3 120.3 ?
C2 C3 H3 120.3 ?
C5 C4 C3 118.8(6) y
C5 C4 H4 120.6 ?
C3 C4 H4 120.6 ?
C4 C5 C6 118.6(6) y
C4 C5 H5 120.7 ?
C6 C5 H5 120.7 ?
N3 C6 C5 124.4(5) y
N3 C6 H6 117.8 ?
C5 C6 H6 117.8 ?
N1 C7 C9 107.3(5) y
N1 C7 C10 109.6(6) y
C9 C7 C10 110.5(6) y
N1 C7 C8 99.9(5) y
C9 C7 C8 113.7(6) y
C10 C7 C8 115.1(5) y
N2 C8 C11 109.9(6) y
N2 C8 C12 105.1(5) y
C11 C8 C12 110.1(6) y
N2 C8 C7 101.1(5) y
C11 C8 C7 115.5(6) y
C12 C8 C7 114.2(6) y
C7 C9 H9A 109.5 ?
C7 C9 H9B 109.5 ?
H9A C9 H9B 109.5 ?
C7 C9 H9C 109.5 ?
H9A C9 H9C 109.5 ?
H9B C9 H9C 109.5 ?
C7 C10 H10A 109.5 ?
C7 C10 H10B 109.5 ?
H10A C10 H10B 109.5 ?
C7 C10 H10C 109.5 ?
H10A C10 H10C 109.5 ?
H10B C10 H10C 109.5 ?
C8 C11 H11A 109.5 ?
C8 C11 H11B 109.5 ?
H11A C11 H11B 109.5 ?
C8 C11 H11C 109.5 ?
H11A C11 H11C 109.5 ?
H11B C11 H11C 109.5 ?
C8 C12 H12A 109.5 ?
C8 C12 H12B 109.5 ?
H12A C12 H12B 109.5 ?
C8 C12 H12C 109.5 ?
H12A C12 H12C 109.5 ?
H12B C12 H12C 109.5 ?
C14 O3 TB1 134.4(4) y
C16 O4 TB1 133.3(3) y
C19 O5 TB1 132.7(4) y
C21 O6 TB1 132.4(4) y
C24 O7 TB1 134.5(4) y
C26 O8 TB1 136.4(4) y
F2 C13 F1 108.2(5) y
F2 C13 F3 107.5(5) y
F1 C13 F3 106.3(5) y
F2 C13 C14 113.2(5) y
F1 C13 C14 110.6(4) y
F3 C13 C14 110.8(5) y
O3 C14 C15 127.8(5) y
O3 C14 C13 113.7(5) y
C15 C14 C13 118.5(5) y
C16 C15 C14 121.6(5) y
C16 C15 H15 119.2 ?
C14 C15 H15 119.2 ?
O4 C16 C15 128.7(5) y
O4 C16 C17 113.4(5) y
C15 C16 C17 117.9(5) y
F5 C17 F4 107.5(5) y
F5 C17 F6 107.8(5) y
F4 C17 F6 105.8(5) y
F5 C17 C16 113.2(5) y
F4 C17 C16 111.3(5) y
F6 C17 C16 110.9(5) y
F9A C18 F8A 106.8(14) y
F7 C18 F8 113.1(7) y
F7 C18 F9 106.6(8) y
F8 C18 F9 100.6(6) y
F9A C18 F7A 104.1(13) y
F8A C18 F7A 101.4(12) y
F7 C18 C19 112.4(7) y
F9A C18 C19 122.0(17) y
F8A C18 C19 112.8(13) y
F8 C18 C19 114.2(6) y
F9 C18 C19 109.0(6) y
F7A C18 C19 107.5(10) y
O5 C19 C20 128.1(6) y
O5 C19 C18 114.0(6) y
C20 C19 C18 117.9(6) y
C19 C20 C21 120.6(6) y
C19 C20 H20 119.7 ?
C21 C20 H20 119.7 ?
O6 C21 C20 128.0(6) y
O6 C21 C22 114.9(6) y
C20 C21 C22 117.0(6) y
F12A C22 F10A 112.6(11) y
F10 C22 F12 111.1(11) y
F10 C22 F11 105.6(10) y
F12 C22 F11 103.5(10) y
F12A C22 F11A 102.3(11) y
F10A C22 F11A 101.5(10) y
F10 C22 C21 117.9(8) y
F12A C22 C21 118.2(10) y
F10A C22 C21 114.6(10) y
F12 C22 C21 110.8(10) y
F11 C22 C21 106.7(8) y
F11A C22 C21 104.9(10) y
F13A C23 F14A 110.1(12) y
F15 C23 F14 109.8(14) y
F13A C23 F15A 107.5(10) y
F14A C23 F15A 106.0(11) y
F15 C23 F13 108.1(12) y
F14 C23 F13 104.9(12) y
F15 C23 C24 115.4(16) y
F13A C23 C24 111.9(11) y
F14A C23 C24 110.5(13) y
F14 C23 C24 107.4(15) y
F15A C23 C24 110.4(11) y
F13 C23 C24 110.7(11) y
O7 C24 C25 127.6(6) y
O7 C24 C23 113.9(6) y
C25 C24 C23 118.4(6) y
C26 C25 C24 121.5(6) y
C26 C25 H25 119.2 ?
C24 C25 H25 119.2 ?
O8 C26 C25 127.5(6) y
O8 C26 C27 115.6(5) y
C25 C26 C27 116.8(5) y
F17A C27 F18A 116.7(18) y
F18 C27 F17 109.9(7) y
F18 C27 F16 106.5(7) y
F17 C27 F16 104.9(6) y
F17A C27 C26 118.7(16) y
F18A C27 C26 117.9(14) y
F18 C27 C26 113.0(5) y
F17 C27 C26 111.4(6) y
F16 C27 C26 110.8(6) y
F17A C27 F16A 98.1(16) y
F18A C27 F16A 95.3(14) y
C26 C27 F16A 102.4(10) y
C102 C101 H10D 109.5 ?
C102 C101 H10E 109.5 ?
H10D C101 H10E 109.5 ?
C102 C101 H10F 109.5 ?
H10D C101 H10F 109.5 ?
H10E C101 H10F 109.5 ?
C101 C102 C103 112.1(11) y
C101 C102 H10G 109.2 ?
C103 C102 H10G 109.2 ?
C101 C102 H10H 109.2 ?
C103 C102 H10H 109.2 ?
H10G C102 H10H 107.9 ?
C104 C103 C102 110.7(10) y
C104 C103 H10I 109.5 ?
C102 C103 H10I 109.5 ?
C104 C103 H10J 109.5 ?
C102 C103 H10J 109.5 ?
H10I C103 H10J 108.1 ?
C103 C104 C105 112.3(10) y
C103 C104 H10K 109.1 ?
C105 C104 H10K 109.1 ?
C103 C104 H10L 109.1 ?
C105 C104 H10L 109.1 ?
H10K C104 H10L 107.9 ?
C106 C105 C104 111.4(10) y
C106 C105 H10M 109.3 ?
C104 C105 H10M 109.3 ?
C106 C105 H10N 109.3 ?
C104 C105 H10N 109.3 ?
H10M C105 H10N 108.0 ?
C105 C106 C107 112.3(11) y
C105 C106 H10O 109.1 ?
C107 C106 H10O 109.1 ?
C105 C106 H10P 109.1 ?
C107 C106 H10P 109.1 ?
H10O C106 H10P 107.9 ?
C106 C107 H10Q 109.5 ?
C106 C107 H10R 109.5 ?
H10Q C107 H10R 109.5 ?
C106 C107 H10S 109.5 ?
H10Q C107 H10S 109.5 ?
H10R C107 H10S 109.5 ?

loop_
_geom_bond_atom_site_label_1
_geom_bond_atom_site_label_2
_geom_bond_distance
_geom_bond_publ_flag
Tb1 O1 2.313(4) y
Tb1 O8 2.323(4) y
Tb1 O5 2.330(4) y
Tb1 O4 2.360(3) y
Tb1 O6 2.375(4) y
Tb1 O7 2.375(4) y
Tb1 O3 2.378(4) y
Tb1 N3 2.587(4) y
O1 N1 1.288(6) y
O2 N2 1.263(6) y
N1 C1 1.331(7) y
N1 C7 1.499(8) y
N2 C1 1.376(8) y
N2 C8 1.496(8) y
N3 C6 1.343(7) y
N3 C2 1.361(7) y
C1 C2 1.454(8) y
C2 C3 1.379(8) y
C3 C4 1.378(8) y
C3 H3 0.9500 ?
C4 C5 1.373(8) y
C4 H4 0.9500 ?
C5 C6 1.381(8) y
C5 H5 0.9500 ?
C6 H6 0.9500 ?
C7 C9 1.515(10) y
C7 C10 1.522(10) y
C7 C8 1.561(10) y
C8 C11 1.509(11) y
C8 C12 1.531(10) y
C9 H9a 0.9800 ?
C9 H9b 0.9800 ?
C9 H9c 0.9800 ?
C10 H10a 0.9800 ?
C10 H10b 0.9800 ?
C10 H10c 0.9800 ?
C11 H11a 0.9800 ?
C11 H11b 0.9800 ?
C11 H11c 0.9800 ?
C12 H12a 0.9800 ?
C12 H12b 0.9800 ?
C12 H12c 0.9800 ?
F1 C13 1.324(6) y
F2 C13 1.322(6) y
F3 C13 1.331(7) y
F4 C17 1.324(7) y
F5 C17 1.312(6) y
F6 C17 1.327(7) y
F7 C18 1.269(8) y
F8 C18 1.322(8) y
F9 C18 1.349(8) y
F7a C18 1.381(12) y
F8a C18 1.319(14) y
F9a C18 1.303(15) y
F10 C22 1.258(10) y
F11 C22 1.393(11) y
F12 C22 1.306(12) y
F10a C22 1.297(11) y
F11a C22 1.419(12) y
F12a C22 1.271(12) y
F13 C23 1.339(13) y
F14 C23 1.325(13) y
F15 C23 1.299(13) y
F13a C23 1.311(12) y
F14a C23 1.312(12) y
F15a C23 1.339(12) y
F16 C27 1.338(8) y
F17 C27 1.309(8) y
F18 C27 1.296(8) y
F16a C27 1.58(2) y
F17a C27 1.19(2) y
F18a C27 1.27(2) y
O3 C14 1.244(6) y
O4 C16 1.258(6) y
O5 C19 1.250(8) y
O6 C21 1.240(7) y
O7 C24 1.250(8) y
O8 C26 1.250(7) y
C13 C14 1.536(8) y
C14 C15 1.390(8) y
C15 C16 1.381(8) y
C15 H15 0.9500 ?
C16 C17 1.534(7) y
C18 C19 1.530(9) y
C19 C20 1.394(9) y
C20 C21 1.396(9) y
C20 H20 0.9500 ?
C21 C22 1.513(11) y
C23 C24 1.541(9) y
C24 C25 1.381(9) y
C25 C26 1.378(8) y
C25 H25 0.9500 ?
C26 C27 1.524(9) y
C101 C102 1.5399(12) y
C101 H10d 0.9800 ?
C101 H10e 0.9800 ?
C101 H10f 0.9800 ?
C102 C103 1.5400(12) y
C102 H10g 0.9900 ?
C102 H10h 0.9900 ?
C103 C104 1.5399(12) y
C103 H10i 0.9900 ?
C103 H10j 0.9900 ?
C104 C105 1.5400(12) y
C104 H10k 0.9900 ?
C104 H10l 0.9900 ?
C105 C106 1.5399(12) y
C105 H10m 0.9900 ?
C105 H10n 0.9900 ?
C106 C107 1.5399(12) y
C106 H10o 0.9900 ?
C106 H10p 0.9900 ?
C107 H10q 0.9800 ?
C107 H10r 0.9800 ?
C107 H10s 0.9800 ?

loop_
_geom_torsion_atom_site_label_1
_geom_torsion_atom_site_label_2
_geom_torsion_atom_site_label_3
_geom_torsion_atom_site_label_4
_geom_torsion
_geom_torsion_publ_flag
O8 TB1 O1 N1 121.1(4) y
O5 TB1 O1 N1 -95.7(4) y
O4 TB1 O1 N1 20.4(6) y
O6 TB1 O1 N1 -144.4(4) y
O7 TB1 O1 N1 -171.8(5) y
O3 TB1 O1 N1 -21.4(4) y
N3 TB1 O1 N1 52.5(4) y
TB1 O1 N1 C1 -49.4(7) y
TB1 O1 N1 C7 124.2(4) y
O1 TB1 N3 C6 150.2(4) y
O8 TB1 N3 C6 42.2(4) y
O5 TB1 N3 C6 -157.7(3) y
O4 TB1 N3 C6 -48.0(4) y
O6 TB1 N3 C6 -11.8(5) y
O7 TB1 N3 C6 98.4(4) y
O3 TB1 N3 C6 -123.5(4) y
O1 TB1 N3 C2 -32.3(4) y
O8 TB1 N3 C2 -140.4(4) y
O5 TB1 N3 C2 19.8(5) y
O4 TB1 N3 C2 129.4(4) y
O6 TB1 N3 C2 165.7(4) y
O7 TB1 N3 C2 -84.1(4) y
O3 TB1 N3 C2 54.0(4) y
O1 N1 C1 N2 178.3(5) y
C7 N1 C1 N2 4.3(6) y
O1 N1 C1 C2 -6.0(9) y
C7 N1 C1 C2 180.0(5) y
O2 N2 C1 N1 -173.7(5) y
C8 N2 C1 N1 13.0(6) y
O2 N2 C1 C2 10.4(9) y
C8 N2 C1 C2 -162.9(5) y
C6 N3 C2 C3 -0.3(7) y
TB1 N3 C2 C3 -177.8(4) y
C6 N3 C2 C1 -177.0(5) y
TB1 N3 C2 C1 5.6(6) y
N1 C1 C2 N3 26.2(8) y
N2 C1 C2 N3 -158.8(5) y
N1 C1 C2 C3 -150.6(6) y
N2 C1 C2 C3 24.4(8) y
N3 C2 C3 C4 -0.6(9) y
C1 C2 C3 C4 176.1(5) y
C2 C3 C4 C5 0.6(9) y
C3 C4 C5 C6 0.1(9) y
C2 N3 C6 C5 1.1(8) y
TB1 N3 C6 C5 178.9(4) y
C4 C5 C6 N3 -1.1(9) y
O1 N1 C7 C9 -73.8(7) y
C1 N1 C7 C9 100.6(6) y
O1 N1 C7 C10 46.2(7) y
C1 N1 C7 C10 -139.4(6) y
O1 N1 C7 C8 167.4(5) y
C1 N1 C7 C8 -18.2(6) y
O2 N2 C8 C11 40.4(8) y
C1 N2 C8 C11 -145.9(6) y
O2 N2 C8 C12 -78.0(8) y
C1 N2 C8 C12 95.7(6) y
O2 N2 C8 C7 163.0(5) y
C1 N2 C8 C7 -23.4(7) y
N1 C7 C8 N2 22.9(6) y
C9 C7 C8 N2 -91.1(6) y
C10 C7 C8 N2 140.1(6) y
N1 C7 C8 C11 141.4(6) y
C9 C7 C8 C11 27.4(8) y
C10 C7 C8 C11 -101.4(8) y
N1 C7 C8 C12 -89.4(6) y
C9 C7 C8 C12 156.7(6) y
C10 C7 C8 C12 27.8(9) y
O1 TB1 O3 C14 163.9(5) y
O8 TB1 O3 C14 68.1(6) y
O5 TB1 O3 C14 -111.4(5) y
O4 TB1 O3 C14 7.8(5) y
O6 TB1 O3 C14 -51.5(5) y
O7 TB1 O3 C14 -149.5(5) y
N3 TB1 O3 C14 91.5(5) y
O1 TB1 O4 C16 -56.7(6) y
O8 TB1 O4 C16 -161.8(5) y
O5 TB1 O4 C16 50.6(5) y
O6 TB1 O4 C16 113.6(5) y
O7 TB1 O4 C16 142.6(5) y
O3 TB1 O4 C16 -13.3(5) y
N3 TB1 O4 C16 -87.4(5) y
O1 TB1 O5 C19 -127.2(5) y
O8 TB1 O5 C19 -29.1(6) y
O4 TB1 O5 C19 86.8(5) y
O6 TB1 O5 C19 24.0(5) y
O7 TB1 O5 C19 -54.1(5) y
O3 TB1 O5 C19 150.3(5) y
N3 TB1 O5 C19 -175.8(5) y
O1 TB1 O6 C21 31.0(7) y
O8 TB1 O6 C21 131.3(6) y
O5 TB1 O6 C21 -20.2(6) y
O4 TB1 O6 C21 -139.8(6) y
O7 TB1 O6 C21 58.0(6) y
O3 TB1 O6 C21 -80.4(6) y
N3 TB1 O6 C21 -177.3(5) y
O1 TB1 O7 C24 -110.0(6) y
O8 TB1 O7 C24 -1.6(5) y
O5 TB1 O7 C24 163.1(6) y
O4 TB1 O7 C24 58.4(6) y
O6 TB1 O7 C24 87.1(6) y
O3 TB1 O7 C24 -159.0(5) y
N3 TB1 O7 C24 -58.7(6) y
O1 TB1 O8 C26 64.2(6) y
O5 TB1 O8 C26 -27.7(6) y
O4 TB1 O8 C26 -150.6(6) y
O6 TB1 O8 C26 -77.8(5) y
O7 TB1 O8 C26 -2.4(5) y
O3 TB1 O8 C26 153.2(5) y
N3 TB1 O8 C26 130.1(6) y
TB1 O3 C14 C15 -2.5(9) y
TB1 O3 C14 C13 177.4(3) y
F2 C13 C14 O3 177.0(5) y
F1 C13 C14 O3 55.4(6) y
F3 C13 C14 O3 -62.2(6) y
F2 C13 C14 C15 -3.0(8) y
F1 C13 C14 C15 -124.6(5) y
F3 C13 C14 C15 117.7(6) y
O3 C14 C15 C16 -3.3(9) y
C13 C14 C15 C16 176.7(5) y
TB1 O4 C16 C15 14.3(9) y
TB1 O4 C16 C17 -168.5(4) y
C14 C15 C16 O4 -2.7(10) y
C14 C15 C16 C17 -179.8(5) y
O4 C16 C17 F5 166.3(5) y
C15 C16 C17 F5 -16.1(8) y
O4 C16 C17 F4 -72.4(6) y
C15 C16 C17 F4 105.1(6) y
O4 C16 C17 F6 45.1(7) y
C15 C16 C17 F6 -137.4(5) y
TB1 O5 C19 C20 -19.7(10) y
TB1 O5 C19 C18 159.4(4) y
F7 C18 C19 O5 58.1(10) y
F9A C18 C19 O5 -119(2) y
F8A C18 C19 O5 10.5(18) y
F8 C18 C19 O5 -171.4(6) y
F9 C18 C19 O5 -59.9(8) y
F7A C18 C19 O5 121.4(15) y
F7 C18 C19 C20 -122.7(9) y
F9A C18 C19 C20 60(2) y
F8A C18 C19 C20 -170.3(17) y
F8 C18 C19 C20 7.8(9) y
F9 C18 C19 C20 119.3(7) y
F7A C18 C19 C20 -59.3(16) y
O5 C19 C20 C21 -2.3(11) y
C18 C19 C20 C21 178.6(6) y
TB1 O6 C21 C20 11.6(11) y
TB1 O6 C21 C22 -169.5(5) y
C19 C20 C21 O6 6.2(12) y
C19 C20 C21 C22 -172.6(7) y
O6 C21 C22 F10 172.3(14) y
C20 C21 C22 F10 -8.7(16) y
O6 C21 C22 F12A 10.1(16) y
C20 C21 C22 F12A -170.9(13) y
O6 C21 C22 F10A -126.3(15) y
C20 C21 C22 F10A 52.7(16) y
O6 C21 C22 F12 42.8(14) y
C20 C21 C22 F12 -138.2(12) y
O6 C21 C22 F11 -69.2(14) y
C20 C21 C22 F11 109.7(13) y
O6 C21 C22 F11A 123.3(13) y
C20 C21 C22 F11A -57.8(14) y
TB1 O7 C24 C25 3.1(11) y
TB1 O7 C24 C23 -174.1(4) y
F15 C23 C24 O7 -142.8(18) y
F13A C23 C24 O7 -49(2) y
F14A C23 C24 O7 74.2(17) y
F14 C23 C24 O7 94.3(17) y
F15A C23 C24 O7 -168.8(18) y
F13 C23 C24 O7 -19.6(18) y
F15 C23 C24 C25 40(2) y
F13A C23 C24 C25 134(2) y
F14A C23 C24 C25 -103.3(18) y
F14 C23 C24 C25 -83.2(18) y
F15A C23 C24 C25 14(2) y
F13 C23 C24 C25 162.8(17) y
O7 C24 C25 C26 -0.7(12) y
C23 C24 C25 C26 176.4(6) y
TB1 O8 C26 C25 5.1(10) y
TB1 O8 C26 C27 -176.4(4) y
C24 C25 C26 O8 -3.4(12) y
C24 C25 C26 C27 178.2(6) y
O8 C26 C27 F17A -46(2) y
C25 C26 C27 F17A 133(2) y
O8 C26 C27 F18A 164(2) y
C25 C26 C27 F18A -18(2) y
O8 C26 C27 F18 -5.3(9) y
C25 C26 C27 F18 173.3(7) y
O8 C26 C27 F17 118.9(7) y
C25 C26 C27 F17 -62.4(9) y
O8 C26 C27 F16 -124.7(6) y
C25 C26 C27 F16 53.9(8) y
O8 C26 C27 F16A 61.0(15) y
C25 C26 C27 F16A -120.4(15) y
C101 C102 C103 C104 179(4) y
C102 C103 C104 C105 -178(3) y
C103 C104 C105 C106 -176(5) y
C104 C105 C106 C107 179(3) y
